data_2105222
loop_
_publ_author_name
'Briggs, Naomi E. B.'
'Kennedy, Alan R.'
'Morrison, Catriona A.'

_publ_section_title
;
 42 salt forms of tyramine: structural comparison and the occurrence of
 hydrate formation
;
_journal_issue 4
_journal_name_full 'Acta Crystallographica Section B'
_journal_page_first 453
_journal_page_last 464
_journal_paper_doi 10.1107/S0108768112026456
_journal_volume 68
_journal_year 2012
_chemical_formula_sum 'C15 H16 F N O3'
_chemical_formula_weight 277.29
_space_group_IT_number 4
_symmetry_cell_setting monoclinic
_symmetry_space_group_name_Hall 'P 2yb'
_symmetry_space_group_name_H-M 'P 1 21 1'
_atom_sites_solution_hydrogens geom
_atom_sites_solution_primary direct
_atom_sites_solution_secondary difmap
_audit_creation_method SHELXL-97
_cell_angle_alpha 90.00
_cell_angle_beta 111.243(8)
_cell_angle_gamma 90.00
_cell_formula_units_Z 4
_cell_length_a 10.9819(8)
_cell_length_b 12.2053(6)
_cell_length_c 10.9963(8)
_cell_measurement_reflns_used 2052
_cell_measurement_temperature 123(2)
_cell_measurement_theta_max 29.1829
_cell_measurement_theta_min 3.2765
_cell_volume 1373.77(17)
_computing_structure_refinement 'SHELXL-97 (Sheldrick, 1997)'
_diffrn_ambient_temperature 123(2)
_diffrn_measured_fraction_theta_full 0.881
_diffrn_measured_fraction_theta_max 0.881
_diffrn_measurement_device_type 'Oxford Diffraction Xcalibur E'
_diffrn_measurement_method 'omega scans'
_diffrn_radiation_monochromator graphite
_diffrn_radiation_source 'fine-focus sealed tube'
_diffrn_radiation_type MoK\a
_diffrn_radiation_wavelength 0.71073
_diffrn_reflns_av_R_equivalents 0.0206
_diffrn_reflns_av_sigmaI/netI 0.0738
_diffrn_reflns_limit_h_max 13
_diffrn_reflns_limit_h_min -9
_diffrn_reflns_limit_k_max 15
_diffrn_reflns_limit_k_min -15
_diffrn_reflns_limit_l_max 13
_diffrn_reflns_limit_l_min -13
_diffrn_reflns_number 4869
_diffrn_reflns_theta_full 25.99
_diffrn_reflns_theta_max 25.99
_diffrn_reflns_theta_min 3.28
_exptl_absorpt_coefficient_mu 0.102
_exptl_absorpt_correction_T_max 1.00000
_exptl_absorpt_correction_T_min 0.95025
_exptl_absorpt_correction_type multi-scan
_exptl_absorpt_process_details
;
CrysAlisPro, Oxford Diffraction Ltd.,
Version 1.171.33.55 (release 05-01-2010 CrysAlis171 .NET)
(compiled Jan  5 2010,16:28:46)
Empirical absorption correction using spherical harmonics,
 implemented in SCALE3 ABSPACK scaling algorithm.
;
_exptl_crystal_colour colourless
_exptl_crystal_density_diffrn 1.341
_exptl_crystal_density_method 'not measured'
_exptl_crystal_description block
_exptl_crystal_F_000 584
_exptl_crystal_size_max 0.25
_exptl_crystal_size_mid 0.15
_exptl_crystal_size_min 0.10
_refine_diff_density_max 0.174
_refine_diff_density_min -0.144
_refine_ls_abs_structure_details 'Flack H D (1983), Acta Cryst. A39, 876-881'
_refine_ls_abs_structure_Flack -0.1(7)
_refine_ls_extinction_coef 0.0019(7)
_refine_ls_extinction_expression Fc^*^=kFc[1+0.001xFc^2^\l^3^/sin(2\q)]^-1/4^
_refine_ls_extinction_method SHELXL
_refine_ls_goodness_of_fit_ref 0.850
_refine_ls_hydrogen_treatment constr
_refine_ls_matrix_type full
_refine_ls_number_parameters 369
_refine_ls_number_reflns 3801
_refine_ls_number_restraints 2
_refine_ls_restrained_S_all 0.854
_refine_ls_R_factor_all 0.0508
_refine_ls_R_factor_gt 0.0349
_refine_ls_shift/su_max 0.000
_refine_ls_shift/su_mean 0.000
_refine_ls_structure_factor_coef Fsqd
_refine_ls_weighting_details 'calc w=1/[\s^2^(Fo^2^)+(0.0249P)^2^+0.0000P] where P=(Fo^2^+2Fc^2^)/3'
_refine_ls_weighting_scheme calc
_refine_ls_wR_factor_gt 0.0601
_refine_ls_wR_factor_ref 0.0625
_reflns_number_gt 2843
_reflns_number_total 3801
_reflns_threshold_expression I>2/s(I)
_cod_data_source_file ry5045.cif
_cod_data_source_block tyr2fb
_cod_original_cell_volume 1373.77(16)
_cod_original_sg_symbol_H-M P21
_cod_database_code 2105222

loop_
_symmetry_equiv_pos_as_xyz
'x, y, z'
'-x, y+1/2, -z'

loop_
_atom_site_type_symbol
_atom_site_label
_atom_site_fract_x
_atom_site_fract_y
_atom_site_fract_z
_atom_site_U_iso_or_equiv
_atom_site_adp_type
_atom_site_calc_flag
_atom_site_refinement_flags
_atom_site_occupancy
_atom_site_symmetry_multiplicity
_atom_site_disorder_assembly
_atom_site_disorder_group
F F2 0.93799(16) 0.47230(12) 0.86992(15) 0.0284(4) Uani d . 1 1 . .
O O1 0.17819(16) 0.31774(15) 0.86496(18) 0.0237(5) Uani d . 1 1 . .
H H1H 0.1585 0.3064 0.7848 0.036 Uiso calc R 1 1 . .
O O2 1.79553(17) 0.70904(15) 1.63040(17) 0.0236(5) Uani d . 1 1 . .
H H2H 1.8218 0.7233 1.7105 0.035 Uiso calc R 1 1 . .
O O3 0.10389(17) 0.28780(14) 0.61116(18) 0.0244(5) Uani d . 1 1 A .
O O4 0.07015(18) 0.11387(14) 0.65401(17) 0.0234(5) Uani d . 1 1 A .
O O5 1.09556(17) 0.22897(14) 1.11324(16) 0.0224(5) Uani d . 1 1 . .
O O6 1.02812(17) 0.39716(14) 1.13623(17) 0.0227(5) Uani d . 1 1 . .
N N1 0.87374(19) 0.58707(17) 1.07337(19) 0.0181(5) Uani d . 1 1 . .
H H2N 0.8906 0.6163 1.1539 0.027 Uiso calc R 1 1 . .
H H3N 0.8927 0.6372 1.0216 0.027 Uiso calc R 1 1 . .
H H1N 0.9239 0.5263 1.0804 0.027 Uiso calc R 1 1 . .
N N2 1.10537(19) 0.43448(16) 1.4122(2) 0.0180(6) Uani d . 1 1 . .
H H6N 1.0974 0.3993 1.3367 0.027 Uiso calc R 1 1 . .
H H5N 1.0370 0.4813 1.3975 0.027 Uiso calc R 1 1 . .
H H4N 1.1056 0.3844 1.4736 0.027 Uiso calc R 1 1 . .
C C1 0.5608(3) 0.4288(2) 1.0345(2) 0.0201(7) Uani d . 1 1 . .
C C2 0.5251(3) 0.3627(2) 0.9241(3) 0.0263(7) Uani d . 1 1 . .
H H2 0.5887 0.3431 0.8881 0.032 Uiso calc R 1 1 . .
C C3 0.3989(3) 0.3249(2) 0.8662(3) 0.0237(7) Uani d . 1 1 . .
H H3 0.3760 0.2801 0.7906 0.028 Uiso calc R 1 1 . .
C C4 0.3053(3) 0.3522(2) 0.9181(3) 0.0188(7) Uani d . 1 1 . .
C C5 0.3391(3) 0.4169(2) 1.0290(3) 0.0217(7) Uani d . 1 1 . .
H H5 0.2760 0.4347 1.0663 0.026 Uiso calc R 1 1 . .
C C6 0.4659(3) 0.4555(2) 1.0847(3) 0.0228(7) Uani d . 1 1 . .
H H6 0.4883 0.5015 1.1594 0.027 Uiso calc R 1 1 . .
C C7 0.7002(2) 0.4698(2) 1.0968(3) 0.0229(7) Uani d . 1 1 . .
H H7A 0.7129 0.5009 1.1837 0.027 Uiso calc R 1 1 . .
H H7B 0.7611 0.4074 1.1094 0.027 Uiso calc R 1 1 . .
C C8 0.7324(2) 0.5564(2) 1.0143(3) 0.0208(7) Uani d . 1 1 . .
H H8A 0.7129 0.5279 0.9249 0.025 Uiso calc R 1 1 . .
H H8B 0.6776 0.6221 1.0084 0.025 Uiso calc R 1 1 . .
C C9 1.4704(3) 0.5039(2) 1.5264(3) 0.0234(7) Uani d . 1 1 . .
C C10 1.5063(3) 0.5662(2) 1.6415(3) 0.0218(7) Uani d . 1 1 . .
H H10 1.4572 0.5602 1.6967 0.026 Uiso calc R 1 1 . .
C C11 1.6127(3) 0.6364(2) 1.6751(3) 0.0205(7) Uani d . 1 1 . .
H H11 1.6346 0.6796 1.7519 0.025 Uiso calc R 1 1 . .
C C12 1.6871(3) 0.6438(2) 1.5975(3) 0.0191(7) Uani d . 1 1 . .
C C13 1.6527(3) 0.5842(2) 1.4829(3) 0.0229(7) Uani d . 1 1 . .
H H13 1.7020 0.5906 1.4278 0.027 Uiso calc R 1 1 . .
C C14 1.5446(3) 0.5147(2) 1.4494(3) 0.0244(7) Uani d . 1 1 . .
H H14 1.5214 0.4736 1.3709 0.029 Uiso calc R 1 1 . .
C C15 1.3510(2) 0.4307(2) 1.4871(3) 0.0259(8) Uani d . 1 1 . .
H H15A 1.3451 0.3882 1.4085 0.031 Uiso calc R 1 1 . .
H H15B 1.3593 0.3782 1.5583 0.031 Uiso calc R 1 1 . .
C C16 1.2298(2) 0.4973(2) 1.4593(3) 0.0224(7) Uani d . 1 1 . .
H H16A 1.2357 0.5366 1.5399 0.027 Uiso calc R 1 1 . .
H H16B 1.2266 0.5531 1.3929 0.027 Uiso calc R 1 1 . .
C C17 -0.0535(2) 0.1852(2) 0.4451(2) 0.0157(6) Uani d . 1 1 A .
C C18 -0.0538(3) 0.0998(2) 0.3635(3) 0.0202(7) Uani d . 1 1 . .
H H18 0.0155 0.0481 0.3921 0.024 Uiso d PR 0.20 1 A .
C C19 -0.1494(3) 0.0853(2) 0.2427(3) 0.0258(7) Uani d . 1 1 A .
H H19 -0.1437 0.0279 0.1867 0.031 Uiso calc R 1 1 . .
C C20 -0.2538(3) 0.1566(2) 0.2053(3) 0.0281(8) Uani d . 1 1 . .
H H20 -0.3231 0.1464 0.1238 0.034 Uiso calc R 1 1 A .
C C21 -0.2587(3) 0.2429(2) 0.2850(3) 0.0278(8) Uani d . 1 1 A .
H H21 -0.3314 0.2914 0.2592 0.033 Uiso calc R 1 1 . .
C C22 -0.1567(3) 0.2577(2) 0.4028(3) 0.0225(7) Uani d D 1 1 . .
H H22 -0.1577 0.3190 0.4557 0.027 Uiso d PR 0.80 1 A .
C C23 0.0496(3) 0.1958(2) 0.5805(2) 0.0180(7) Uani d . 1 1 . .
C C24 0.9104(2) 0.2953(2) 0.9434(2) 0.0164(7) Uani d . 1 1 . .
C C25 0.8737(3) 0.3746(2) 0.8475(3) 0.0197(7) Uani d . 1 1 . .
C C26 0.7739(3) 0.3612(2) 0.7283(3) 0.0256(7) Uani d . 1 1 . .
H H26 0.7522 0.4177 0.6645 0.031 Uiso calc R 1 1 . .
C C27 0.7065(3) 0.2631(2) 0.7046(3) 0.0265(7) Uani d . 1 1 . .
H H27 0.6370 0.2518 0.6236 0.032 Uiso calc R 1 1 . .
C C28 0.7396(3) 0.1814(2) 0.7981(3) 0.0256(7) Uani d . 1 1 . .
H H28 0.6917 0.1147 0.7813 0.031 Uiso calc R 1 1 . .
C C29 0.8420(2) 0.1961(2) 0.9158(2) 0.0189(7) Uani d . 1 1 . .
H H29 0.8660 0.1385 0.9782 0.023 Uiso calc R 1 1 . .
C C30 1.0206(3) 0.3097(2) 1.0737(3) 0.0182(7) Uani d . 1 1 . .
F F1A 0.04364(18) 0.02397(16) 0.40350(18) 0.0303(5) Uani d P 0.80 1 A 1
F F1B -0.1709(7) 0.3419(6) 0.4687(7) 0.0303(5) Uani d PD 0.20 1 A 2

loop_
_atom_site_aniso_label
_atom_site_aniso_U_11
_atom_site_aniso_U_22
_atom_site_aniso_U_33
_atom_site_aniso_U_12
_atom_site_aniso_U_13
_atom_site_aniso_U_23
F2 0.0401(10) 0.0169(9) 0.0276(9) -0.0016(8) 0.0116(8) 0.0006(7)
O1 0.0205(11) 0.0277(12) 0.0204(11) -0.0069(10) 0.0044(9) -0.0016(9)
O2 0.0229(11) 0.0243(11) 0.0201(11) -0.0044(10) 0.0036(9) 0.0012(9)
O3 0.0305(12) 0.0187(11) 0.0211(11) -0.0120(10) 0.0060(9) -0.0010(8)
O4 0.0240(11) 0.0200(11) 0.0221(11) -0.0043(10) 0.0034(9) 0.0038(9)
O5 0.0258(11) 0.0172(11) 0.0201(11) 0.0080(10) 0.0036(9) 0.0011(9)
O6 0.0270(12) 0.0156(10) 0.0214(11) 0.0044(10) 0.0040(9) -0.0060(8)
N1 0.0213(13) 0.0154(13) 0.0167(12) -0.0004(11) 0.0057(10) -0.0020(10)
N2 0.0193(13) 0.0150(12) 0.0195(13) 0.0010(11) 0.0066(11) 0.0020(10)
C1 0.0206(15) 0.0216(15) 0.0168(16) -0.0033(14) 0.0051(13) 0.0040(12)
C2 0.0238(16) 0.0293(17) 0.0299(17) 0.0041(16) 0.0144(14) -0.0032(14)
C3 0.0251(17) 0.0228(16) 0.0244(17) -0.0038(15) 0.0104(14) -0.0096(13)
C4 0.0194(15) 0.0152(15) 0.0195(15) -0.0049(15) 0.0043(13) 0.0033(12)
C5 0.0167(15) 0.0305(18) 0.0194(15) 0.0011(15) 0.0084(13) -0.0031(13)
C6 0.0256(17) 0.0272(17) 0.0144(15) -0.0029(15) 0.0058(13) -0.0020(12)
C7 0.0177(15) 0.0286(16) 0.0195(15) -0.0010(15) 0.0034(13) 0.0041(13)
C8 0.0151(15) 0.0168(15) 0.0260(17) 0.0025(13) 0.0022(13) -0.0006(12)
C9 0.0180(16) 0.0174(15) 0.0280(17) 0.0033(15) 0.0001(14) 0.0044(13)
C10 0.0171(15) 0.0257(17) 0.0249(17) -0.0014(15) 0.0104(13) 0.0013(13)
C11 0.0216(16) 0.0191(15) 0.0194(16) 0.0031(14) 0.0059(13) -0.0013(12)
C12 0.0151(15) 0.0147(14) 0.0208(16) -0.0010(14) -0.0017(13) 0.0055(12)
C13 0.0207(16) 0.0279(17) 0.0181(16) 0.0012(16) 0.0046(13) 0.0047(13)
C14 0.0261(17) 0.0234(16) 0.0186(16) 0.0040(16) 0.0019(14) -0.0037(13)
C15 0.0196(17) 0.0211(16) 0.0333(18) -0.0021(15) 0.0050(15) -0.0034(13)
C16 0.0212(16) 0.0174(16) 0.0306(17) -0.0056(15) 0.0117(14) -0.0013(12)
C17 0.0183(15) 0.0144(14) 0.0153(14) -0.0041(14) 0.0074(12) 0.0037(12)
C18 0.0213(16) 0.0186(15) 0.0220(16) 0.0020(15) 0.0094(13) 0.0042(13)
C19 0.0299(17) 0.0292(17) 0.0192(16) -0.0092(16) 0.0102(14) -0.0012(13)
C20 0.0227(17) 0.042(2) 0.0156(16) -0.0043(17) 0.0022(13) 0.0078(14)
C21 0.0226(17) 0.0324(18) 0.0288(19) -0.0001(16) 0.0096(15) 0.0135(16)
C22 0.0237(17) 0.0211(16) 0.0214(16) -0.0016(16) 0.0066(14) 0.0032(13)
C23 0.0180(16) 0.0190(16) 0.0187(16) 0.0004(15) 0.0088(13) 0.0000(13)
C24 0.0139(15) 0.0176(15) 0.0200(16) 0.0026(14) 0.0087(12) -0.0006(12)
C25 0.0250(16) 0.0157(16) 0.0199(16) 0.0019(15) 0.0101(13) -0.0027(12)
C26 0.0351(18) 0.0226(16) 0.0176(16) 0.0102(16) 0.0076(14) 0.0010(13)
C27 0.0248(16) 0.0327(19) 0.0186(16) 0.0048(16) 0.0036(13) -0.0062(14)
C28 0.0257(17) 0.0240(16) 0.0279(17) -0.0012(15) 0.0108(14) -0.0048(14)
C29 0.0226(16) 0.0183(15) 0.0157(15) 0.0003(15) 0.0066(13) -0.0009(12)
C30 0.0187(16) 0.0200(16) 0.0178(16) -0.0004(15) 0.0089(13) 0.0005(13)
F1A 0.0337(12) 0.0282(12) 0.0297(12) 0.0023(11) 0.0123(10) -0.0041(9)
F1B 0.0337(12) 0.0282(12) 0.0297(12) 0.0023(11) 0.0123(10) -0.0041(9)

loop_
_atom_type_symbol
_atom_type_description
_atom_type_scat_dispersion_real
_atom_type_scat_dispersion_imag
_atom_type_scat_source
F F 0.0171 0.0103 'International Tables Vol C Tables 4.2.6.8 and 6.1.1.4'
O O 0.0106 0.0060 'International Tables Vol C Tables 4.2.6.8 and 6.1.1.4'
N N 0.0061 0.0033 'International Tables Vol C Tables 4.2.6.8 and 6.1.1.4'
C C 0.0033 0.0016 'International Tables Vol C Tables 4.2.6.8 and 6.1.1.4'
H H 0.0000 0.0000 'International Tables Vol C Tables 4.2.6.8 and 6.1.1.4'

loop_
_geom_angle_atom_site_label_1
_geom_angle_atom_site_label_2
_geom_angle_atom_site_label_3
_geom_angle
C4 O1 H1H 109.5
C12 O2 H2H 109.5
C8 N1 H2N 109.5
C8 N1 H3N 109.5
H2N N1 H3N 109.5
C8 N1 H1N 109.5
H2N N1 H1N 109.5
H3N N1 H1N 109.5
C16 N2 H6N 109.5
C16 N2 H5N 109.5
H6N N2 H5N 109.5
C16 N2 H4N 109.5
H6N N2 H4N 109.5
H5N N2 H4N 109.5
C6 C1 C2 118.0(3)
C6 C1 C7 121.6(2)
C2 C1 C7 120.4(3)
C3 C2 C1 121.1(3)
C3 C2 H2 119.5
C1 C2 H2 119.5
C2 C3 C4 120.1(2)
C2 C3 H3 119.9
C4 C3 H3 119.9
O1 C4 C3 123.0(2)
O1 C4 C5 117.2(3)
C3 C4 C5 119.8(2)
C6 C5 C4 119.3(3)
C6 C5 H5 120.3
C4 C5 H5 120.3
C1 C6 C5 121.7(2)
C1 C6 H6 119.2
C5 C6 H6 119.2
C8 C7 C1 112.1(2)
C8 C7 H7A 109.2
C1 C7 H7A 109.2
C8 C7 H7B 109.2
C1 C7 H7B 109.2
H7A C7 H7B 107.9
N1 C8 C7 110.2(2)
N1 C8 H8A 109.6
C7 C8 H8A 109.6
N1 C8 H8B 109.6
C7 C8 H8B 109.6
H8A C8 H8B 108.1
C14 C9 C10 117.8(3)
C14 C9 C15 121.6(3)
C10 C9 C15 120.5(3)
C11 C10 C9 120.6(3)
C11 C10 H10 119.7
C9 C10 H10 119.7
C12 C11 C10 120.4(3)
C12 C11 H11 119.8
C10 C11 H11 119.8
O2 C12 C11 121.9(2)
O2 C12 C13 118.1(3)
C11 C12 C13 120.1(3)
C12 C13 C14 119.0(3)
C12 C13 H13 120.5
C14 C13 H13 120.5
C9 C14 C13 122.1(3)
C9 C14 H14 118.9
C13 C14 H14 118.9
C16 C15 C9 110.7(2)
C16 C15 H15A 109.5
C9 C15 H15A 109.5
C16 C15 H15B 109.5
C9 C15 H15B 109.5
H15A C15 H15B 108.1
N2 C16 C15 115.4(2)
N2 C16 H16A 108.4
C15 C16 H16A 108.4
N2 C16 H16B 108.4
C15 C16 H16B 108.4
H16A C16 H16B 107.5
C18 C17 C22 117.3(2)
C18 C17 C23 122.1(2)
C22 C17 C23 120.5(2)
F1A C18 C19 117.4(3)
F1A C18 C17 119.2(2)
C19 C18 C17 123.3(3)
F1A C18 H18 1.2
C19 C18 H18 118.3
C17 C18 H18 118.3
C18 C19 C20 118.0(3)
C18 C19 H19 121.0
C20 C19 H19 121.0
C19 C20 C21 120.7(3)
C19 C20 H20 119.6
C21 C20 H20 119.6
C22 C21 C20 119.2(3)
C22 C21 H21 120.4
C20 C21 H21 120.4
F1B C22 C17 124.8(4)
F1B C22 C21 113.8(4)
C17 C22 C21 121.4(3)
F1B C22 H22 5.9
C17 C22 H22 119.3
C21 C22 H22 119.4
O4 C23 O3 125.6(2)
O4 C23 C17 117.5(2)
O3 C23 C17 116.9(2)
C25 C24 C29 117.2(2)
C25 C24 C30 123.6(2)
C29 C24 C30 119.2(2)
F2 C25 C24 119.1(2)
F2 C25 C26 117.2(2)
C24 C25 C26 123.7(3)
C25 C26 C27 117.9(3)
C25 C26 H26 121.0
C27 C26 H26 121.0
C26 C27 C28 120.5(3)
C26 C27 H27 119.8
C28 C27 H27 119.8
C27 C28 C29 120.4(3)
C27 C28 H28 119.8
C29 C28 H28 119.8
C28 C29 C24 120.3(2)
C28 C29 H29 119.8
C24 C29 H29 119.8
O6 C30 O5 124.9(2)
O6 C30 C24 119.2(2)
O5 C30 C24 115.8(2)
C18 F1A H18 2.7
C22 F1B H22 15.4

loop_
_geom_bond_atom_site_label_1
_geom_bond_atom_site_label_2
_geom_bond_distance
F2 C25 1.362(3)
O1 C4 1.370(3)
O1 H1H 0.8400
O2 C12 1.368(3)
O2 H2H 0.8400
O3 C23 1.259(3)
O4 C23 1.254(3)
O5 C30 1.256(3)
O6 C30 1.256(3)
N1 C8 1.497(3)
N1 H2N 0.9100
N1 H3N 0.9100
N1 H1N 0.9100
N2 C16 1.486(3)
N2 H6N 0.9100
N2 H5N 0.9100
N2 H4N 0.9100
C1 C6 1.384(4)
C1 C2 1.390(4)
C1 C7 1.517(4)
C2 C3 1.378(3)
C2 H2 0.9500
C3 C4 1.384(4)
C3 H3 0.9500
C4 C5 1.386(4)
C5 C6 1.385(4)
C5 H5 0.9500
C6 H6 0.9500
C7 C8 1.515(3)
C7 H7A 0.9900
C7 H7B 0.9900
C8 H8A 0.9900
C8 H8B 0.9900
C9 C14 1.378(4)
C9 C10 1.405(4)
C9 C15 1.515(4)
C10 C11 1.387(4)
C10 H10 0.9500
C11 C12 1.382(4)
C11 H11 0.9500
C12 C13 1.384(4)
C13 C14 1.396(4)
C13 H13 0.9500
C14 H14 0.9500
C15 C16 1.494(3)
C15 H15A 0.9900
C15 H15B 0.9900
C16 H16A 0.9900
C16 H16B 0.9900
C17 C18 1.374(4)
C17 C22 1.379(3)
C17 C23 1.514(3)
C18 F1A 1.362(3)
C18 C19 1.373(3)
C18 H18 0.9500
C19 C20 1.378(4)
C19 H19 0.9500
C20 C21 1.384(4)
C20 H20 0.9500
C21 C22 1.384(3)
C21 H21 0.9500
C22 F1B 1.300(6)
C22 H22 0.9500
C24 C25 1.380(3)
C24 C29 1.399(3)
C24 C30 1.514(3)
C25 C26 1.380(3)
C26 C27 1.382(4)
C26 H26 0.9500
C27 C28 1.383(4)
C27 H27 0.9500
C28 C29 1.385(3)
C28 H28 0.9500
C29 H29 0.9500
F1A H18 0.4123
F1B H22 0.3681

loop_
_geom_torsion_atom_site_label_1
_geom_torsion_atom_site_label_2
_geom_torsion_atom_site_label_3
_geom_torsion_atom_site_label_4
_geom_torsion
C6 C1 C2 C3 0.2(4)
C7 C1 C2 C3 -179.9(2)
C1 C2 C3 C4 -0.3(4)
C2 C3 C4 O1 179.7(2)
C2 C3 C4 C5 -0.5(4)
O1 C4 C5 C6 -178.8(2)
C3 C4 C5 C6 1.5(4)
C2 C1 C6 C5 0.8(4)
C7 C1 C6 C5 -179.1(2)
C4 C5 C6 C1 -1.6(4)
C6 C1 C7 C8 -108.5(3)
C2 C1 C7 C8 71.5(3)
C1 C7 C8 N1 -174.9(2)
C14 C9 C10 C11 0.2(4)
C15 C9 C10 C11 -177.6(2)
C9 C10 C11 C12 -1.7(4)
C10 C11 C12 O2 -177.5(2)
C10 C11 C12 C13 2.5(4)
O2 C12 C13 C14 178.2(2)
C11 C12 C13 C14 -1.8(4)
C10 C9 C14 C13 0.4(4)
C15 C9 C14 C13 178.2(3)
C12 C13 C14 C9 0.3(4)
C14 C9 C15 C16 -113.5(3)
C10 C9 C15 C16 64.2(3)
C9 C15 C16 N2 176.6(2)
C22 C17 C18 F1A -177.5(2)
C23 C17 C18 F1A -2.1(4)
C22 C17 C18 C19 1.4(4)
C23 C17 C18 C19 176.8(3)
F1A C18 C19 C20 175.1(2)
C17 C18 C19 C20 -3.8(4)
C18 C19 C20 C21 2.7(4)
C19 C20 C21 C22 0.7(4)
C18 C17 C22 F1B 179.6(5)
C23 C17 C22 F1B 4.1(6)
C18 C17 C22 C21 2.2(4)
C23 C17 C22 C21 -173.3(3)
C20 C21 C22 F1B 179.1(5)
C20 C21 C22 C17 -3.2(4)
C18 C17 C23 O4 -51.2(4)
C22 C17 C23 O4 124.1(3)
C18 C17 C23 O3 131.4(3)
C22 C17 C23 O3 -53.3(4)
C29 C24 C25 F2 -179.7(2)
C30 C24 C25 F2 -0.8(4)
C29 C24 C25 C26 0.6(4)
C30 C24 C25 C26 179.5(2)
F2 C25 C26 C27 -179.2(2)
C24 C25 C26 C27 0.6(4)
C25 C26 C27 C28 -0.3(4)
C26 C27 C28 C29 -1.0(4)
C27 C28 C29 C24 2.2(4)
C25 C24 C29 C28 -1.9(4)
C30 C24 C29 C28 179.1(3)
C25 C24 C30 O6 46.0(4)
C29 C24 C30 O6 -135.1(3)
C25 C24 C30 O5 -136.9(3)
C29 C24 C30 O5 42.0(3)
